data_7106594
loop_
_publ_author_name
'Anton M. Prokhorov'
'Pavel A. Slepukhin'
'Vladimir L. Rusinov'
'Valery N. Kalinin'
'Dmitry N. Kozhevnikov'

_publ_section_title
;
 2,2'-Bipyridinyl carboranes as B,N,N-ligands in cyclometallated complexes
 of platinum(II)
;
_journal_name_full Chem.Commun.
_journal_page_first 7713
_journal_paper_doi 10.1039/c1cc12230d
_journal_volume 47
_journal_year 2011
_chemical_formula_moiety 'C27 H27 B10 Br N2 Pt'
_chemical_formula_sum 'C27 H27 B10 Br N2 Pt'
_chemical_formula_weight 762.61
_chemical_name_systematic
;
?
;
_space_group_IT_number 61
_symmetry_cell_setting orthorhombic
_symmetry_space_group_name_Hall '-P 2ac 2ab'
_symmetry_space_group_name_H-M 'P b c a'
_atom_sites_solution_hydrogens geom
_atom_sites_solution_primary direct
_atom_sites_solution_secondary difmap
_audit_creation_method SHELXL-97
_cell_angle_alpha 90.00
_cell_angle_beta 90.00
_cell_angle_gamma 90.00
_cell_formula_units_Z 8
_cell_length_a 17.4108(4)
_cell_length_b 16.0201(9)
_cell_length_c 21.0923(12)
_cell_measurement_reflns_used 3178
_cell_measurement_temperature 295(2)
_cell_measurement_theta_max 26.39
_cell_measurement_theta_min 2.72
_cell_volume 5883.1(5)
_computing_cell_refinement
;
CrysAlis RED, Oxford Diffraction Ltd.,
Version 1.171.29.9 (release 23-03-2006 CrysAlis171 .NET)
(compiled Mar 23 2006,23:39:28)
;
_computing_data_collection
;
CrysAlis CCD, Oxford Diffraction Ltd.,
Version 1.171.29.9 (release 23-03-2006 CrysAlis171 .NET)
(compiled Mar 23 2006,23:39:28)
;
_computing_data_reduction
;
CrysAlis RED, Oxford Diffraction Ltd.,
Version 1.171.29.9 (release 23-03-2006 CrysAlis171 .NET)
(compiled Mar 23 2006,23:39:28)
;
_computing_molecular_graphics 'Bruker SHELXTL'
_computing_publication_material 'Bruker SHELXTL'
_computing_structure_refinement 'SHELXL-97 (Sheldrick, 1997)'
_computing_structure_solution 'SHELXS-97 (Sheldrick, 1990)'
_diffrn_ambient_temperature 295(2)
_diffrn_measured_fraction_theta_full 0.995
_diffrn_measured_fraction_theta_max 0.995
_diffrn_measurement_device_type 'Xcalibur 3 CCD'
_diffrn_measurement_method 'omega scans'
_diffrn_radiation_monochromator graphite
_diffrn_radiation_source 'fine-focus sealed tube'
_diffrn_radiation_type MoK\a
_diffrn_radiation_wavelength 0.71073
_diffrn_reflns_av_R_equivalents 0.0449
_diffrn_reflns_av_sigmaI/netI 0.0770
_diffrn_reflns_limit_h_max 13
_diffrn_reflns_limit_h_min -21
_diffrn_reflns_limit_k_max 19
_diffrn_reflns_limit_k_min -20
_diffrn_reflns_limit_l_max 26
_diffrn_reflns_limit_l_min -25
_diffrn_reflns_number 22833
_diffrn_reflns_theta_full 26.39
_diffrn_reflns_theta_max 26.39
_diffrn_reflns_theta_min 2.72
_diffrn_standards_decay_% 0
_diffrn_standards_interval_count 0
_diffrn_standards_interval_time 0
_diffrn_standards_number 0
_exptl_absorpt_coefficient_mu 6.151
_exptl_absorpt_correction_T_max 0.567
_exptl_absorpt_correction_T_min 0.314
_exptl_absorpt_correction_type analytical
_exptl_absorpt_process_details
;
CrysAlis RED, Oxford Diffraction Ltd.,
Version 1.171.29.9 (release 23-03-2006 CrysAlis171 .NET)
(compiled Mar 23 2006,23:39:28)
Analytical numeric absorption correction using a multifaceted crystal
model based on expressions derived by R.C. Clark & J.S. Reid.
(Clark, R. C. & Reid, J. S. (1995). Acta Cryst. A51, 887-897)
;
_exptl_crystal_colour orange
_exptl_crystal_density_diffrn 1.722
_exptl_crystal_density_method 'not measured'
_exptl_crystal_description prism
_exptl_crystal_F_000 2928
_exptl_crystal_size_max 0.1514
_exptl_crystal_size_mid 0.1089
_exptl_crystal_size_min 0.0483
_refine_diff_density_max 1.134
_refine_diff_density_min -0.546
_refine_diff_density_rms 0.087
_refine_ls_extinction_method none
_refine_ls_goodness_of_fit_ref 1.006
_refine_ls_hydrogen_treatment constr
_refine_ls_matrix_type full
_refine_ls_number_parameters 370
_refine_ls_number_reflns 5997
_refine_ls_number_restraints 0
_refine_ls_restrained_S_all 1.006
_refine_ls_R_factor_all 0.0689
_refine_ls_R_factor_gt 0.0255
_refine_ls_shift/su_max 0.002
_refine_ls_shift/su_mean 0.000
_refine_ls_structure_factor_coef Fsqd
_refine_ls_weighting_details 'calc w=1/[\s^2^(Fo^2^)+(0.0078P)^2^+0.0000P] where P=(Fo^2^+2Fc^2^)/3'
_refine_ls_weighting_scheme calc
_refine_ls_wR_factor_gt 0.0359
_refine_ls_wR_factor_ref 0.0373
_reflns_number_gt 3178
_reflns_number_total 5997
_reflns_threshold_expression >2sigma(I)
_cod_data_source_file c1cc12230d.txt
_cod_data_source_block abs1
_cod_original_sg_symbol_Hall -P2ac2ab
_cod_original_sg_symbol_H-M Pbca
_cod_database_code 7106594

loop_
_symmetry_equiv_pos_as_xyz
'x, y, z'
'-x+1/2, -y, z+1/2'
'-x, y+1/2, -z+1/2'
'x+1/2, -y+1/2, -z'
'-x, -y, -z'
'x-1/2, y, -z-1/2'
'x, -y-1/2, z-1/2'
'-x-1/2, y-1/2, z'

loop_
_atom_site_label
_atom_site_type_symbol
_atom_site_fract_x
_atom_site_fract_y
_atom_site_fract_z
_atom_site_U_iso_or_equiv
_atom_site_adp_type
_atom_site_occupancy
_atom_site_symmetry_multiplicity
_atom_site_calc_flag
_atom_site_refinement_flags
_atom_site_disorder_assembly
_atom_site_disorder_group
Pt1 Pt 0.662383(8) 0.926999(10) -0.086778(8) 0.03636(5) Uani 1 1 d . . .
Br1 Br 0.28828(3) 0.71676(4) 0.23153(3) 0.07883(18) Uani 1 1 d . . .
N1 N 0.62214(18) 0.9300(2) -0.18172(18) 0.0437(9) Uani 1 1 d . . .
C1 C 0.6582(3) 0.9558(2) -0.2343(2) 0.0518(12) Uani 1 1 d . . .
H1A H 0.7065 0.9799 -0.2299 0.062 Uiso 1 1 calc R . .
B1 B 0.6410(2) 0.8304(3) 0.1564(3) 0.0461(15) Uani 1 1 d . . .
H1 H 0.6308 0.8064 0.2046 0.055 Uiso 1 1 calc R . .
N2 N 0.55872(16) 0.8719(2) -0.07626(16) 0.0320(9) Uani 1 1 d . . .
B2 B 0.5672(3) 0.8767(3) 0.1108(2) 0.0430(15) Uani 1 1 d . . .
H2 H 0.5082 0.8831 0.1289 0.052 Uiso 1 1 calc R . .
C2 C 0.6282(3) 0.9488(3) -0.2944(2) 0.0627(16) Uani 1 1 d . . .
H2A H 0.6554 0.9671 -0.3297 0.075 Uiso 1 1 calc R . .
C3 C 0.5568(3) 0.9139(3) -0.3003(2) 0.0674(16) Uani 1 1 d . . .
H3A H 0.5350 0.9081 -0.3404 0.081 Uiso 1 1 calc R . .
B3 B 0.7282(3) 0.8799(4) 0.1339(3) 0.0533(17) Uani 1 1 d . . .
H3 H 0.7755 0.8881 0.1680 0.064 Uiso 1 1 calc R . .
B4 B 0.6431(2) 0.9390(4) 0.1394(3) 0.0506(16) Uani 1 1 d . . .
H4 H 0.6345 0.9861 0.1768 0.061 Uiso 1 1 calc R . .
C4 C 0.5166(3) 0.8871(3) -0.2477(3) 0.0613(15) Uani 1 1 d . . .
H4A H 0.4678 0.8640 -0.2517 0.074 Uiso 1 1 calc R . .
C5 C 0.5509(2) 0.8955(3) -0.1884(2) 0.0412(12) Uani 1 1 d . . .
B5 B 0.7083(3) 0.9563(3) 0.0754(3) 0.0470(16) Uani 1 1 d . . .
H5 H 0.7416 1.0144 0.0718 0.056 Uiso 1 1 calc R . .
B6 B 0.6750(2) 0.9076(3) 0.0035(2) 0.0386(14) Uani 1 1 d . . .
C6 C 0.5145(2) 0.8677(3) -0.1290(2) 0.0357(12) Uani 1 1 d . . .
B7 B 0.7461(3) 0.8596(3) 0.0535(3) 0.0458(16) Uani 1 1 d . . .
H7 H 0.8047 0.8532 0.0347 0.055 Uiso 1 1 calc R . .
C7 C 0.4400(2) 0.8377(3) -0.1254(2) 0.0453(13) Uani 1 1 d . . .
H7A H 0.4095 0.8345 -0.1615 0.054 Uiso 1 1 calc R . .
C8 C 0.4121(2) 0.8129(3) -0.0682(2) 0.0476(14) Uani 1 1 d . . .
H8A H 0.3617 0.7939 -0.0657 0.057 Uiso 1 1 calc R . .
B8 B 0.6075(3) 0.9522(3) 0.0611(3) 0.0408(16) Uani 1 1 d . . .
H8 H 0.5739 1.0073 0.0471 0.049 Uiso 1 1 calc R . .
B9 B 0.7050(3) 0.7809(4) 0.1037(2) 0.0470(15) Uani 1 1 d . . .
H9 H 0.7367 0.7241 0.1170 0.056 Uiso 1 1 calc R . .
C9 C 0.4567(2) 0.8149(2) -0.0126(2) 0.0335(11) Uani 1 1 d . . .
C10 C 0.5322(2) 0.8455(2) -0.0194(2) 0.0290(10) Uani 1 1 d . . .
B10 B 0.6059(2) 0.7792(3) 0.0893(3) 0.0387(12) Uani 1 1 d . . .
H10 H 0.5724 0.7212 0.0926 0.046 Uiso 1 1 calc R . .
C11 C 0.4177(2) 0.7899(3) 0.0472(2) 0.0337(11) Uani 1 1 d . . .
C12 C 0.3727(2) 0.8473(2) 0.0780(2) 0.0445(12) Uani 1 1 d . . .
H12A H 0.3682 0.9011 0.0619 0.053 Uiso 1 1 calc R . .
C13 C 0.3340(2) 0.8258(3) 0.1330(2) 0.0530(12) Uani 1 1 d . . .
H13A H 0.3046 0.8652 0.1543 0.064 Uiso 1 1 calc R . .
C14 C 0.3396(2) 0.7448(3) 0.1560(2) 0.0467(11) Uani 1 1 d . . .
C15 C 0.3823(2) 0.6857(3) 0.1240(2) 0.0438(13) Uani 1 1 d . . .
H15A H 0.3850 0.6312 0.1391 0.053 Uiso 1 1 calc R . .
C16 C 0.4207(2) 0.7078(3) 0.0699(2) 0.0371(12) Uani 1 1 d . . .
H16A H 0.4491 0.6679 0.0480 0.044 Uiso 1 1 calc R . .
C17 C 0.7601(2) 0.9817(2) -0.0968(2) 0.0413(11) Uani 1 1 d . . .
C18 C 0.8205(2) 1.0181(3) -0.1055(2) 0.0408(13) Uani 1 1 d . . .
C19 C 0.8942(2) 1.0561(3) -0.1181(2) 0.0390(13) Uani 1 1 d . . .
C20 C 0.9543(2) 1.0503(3) -0.0750(2) 0.0583(16) Uani 1 1 d . . .
H20A H 0.9470 1.0232 -0.0365 0.070 Uiso 1 1 calc R . .
C21 C 1.0248(2) 1.0847(3) -0.0891(3) 0.0708(15) Uani 1 1 d . . .
H21A H 1.0648 1.0800 -0.0601 0.085 Uiso 1 1 calc R . .
C22 C 1.0369(3) 1.1253(3) -0.1447(3) 0.0739(19) Uani 1 1 d . . .
H22A H 1.0848 1.1478 -0.1541 0.089 Uiso 1 1 calc R . .
C23 C 0.9783(3) 1.1324(4) -0.1861(3) 0.085(2) Uani 1 1 d . . .
H23A H 0.9857 1.1610 -0.2240 0.102 Uiso 1 1 calc R . .
C24 C 0.9074(3) 1.0976(3) -0.1730(3) 0.0734(18) Uani 1 1 d . . .
H24A H 0.8679 1.1028 -0.2025 0.088 Uiso 1 1 calc R . .
C25 C 0.6700(2) 0.8004(2) 0.0297(2) 0.0386(11) Uani 1 1 d . . .
C26 C 0.5892(2) 0.8552(3) 0.0341(2) 0.0325(11) Uani 1 1 d . . .
C27 C 0.6774(2) 0.7344(2) -0.0203(2) 0.0549(13) Uani 1 1 d . . .
H27A H 0.6735 0.6803 -0.0010 0.082 Uiso 1 1 calc R . .
H27B H 0.7263 0.7397 -0.0410 0.082 Uiso 1 1 calc R . .
H27C H 0.6370 0.7410 -0.0509 0.082 Uiso 1 1 calc R . .

loop_
_atom_site_aniso_label
_atom_site_aniso_U_11
_atom_site_aniso_U_22
_atom_site_aniso_U_33
_atom_site_aniso_U_23
_atom_site_aniso_U_13
_atom_site_aniso_U_12
Pt1 0.03124(8) 0.04062(8) 0.03722(9) 0.00274(12) 0.00224(10) -0.00250(10)
Br1 0.0758(4) 0.1045(5) 0.0562(4) 0.0065(4) 0.0248(3) -0.0121(3)
N1 0.041(2) 0.044(2) 0.046(3) -0.002(3) 0.0096(18) -0.003(2)
C1 0.053(3) 0.052(3) 0.050(3) 0.007(3) 0.005(3) -0.007(3)
B1 0.037(3) 0.069(4) 0.032(4) 0.004(3) -0.003(2) -0.002(3)
N2 0.0366(19) 0.039(2) 0.020(3) -0.005(2) -0.0043(17) 0.0062(16)
B2 0.035(3) 0.057(4) 0.037(4) -0.002(3) 0.001(3) 0.002(3)
C2 0.064(3) 0.084(5) 0.041(4) 0.014(3) 0.005(3) -0.010(3)
C3 0.091(4) 0.085(4) 0.026(3) 0.002(3) -0.008(3) -0.009(4)
B3 0.046(4) 0.070(4) 0.044(4) 0.001(4) -0.018(3) -0.013(3)
B4 0.044(4) 0.068(4) 0.040(4) -0.013(4) -0.003(2) 0.005(3)
C4 0.069(3) 0.069(4) 0.045(4) 0.004(3) -0.006(3) -0.010(3)
C5 0.048(3) 0.043(3) 0.032(3) 0.002(2) -0.002(2) 0.002(2)
B5 0.035(3) 0.055(4) 0.051(5) 0.001(3) -0.003(3) -0.011(2)
B6 0.024(3) 0.031(3) 0.061(4) 0.005(3) 0.002(2) -0.004(2)
C6 0.040(3) 0.040(3) 0.028(3) 0.003(2) 0.002(2) -0.002(2)
B7 0.033(3) 0.055(4) 0.049(4) 0.001(3) -0.007(3) -0.005(3)
C7 0.038(3) 0.056(3) 0.041(4) 0.004(3) -0.013(2) -0.014(2)
C8 0.037(3) 0.057(3) 0.049(4) 0.002(3) -0.004(2) -0.016(2)
B8 0.039(3) 0.035(4) 0.048(4) -0.008(3) -0.004(3) -0.002(2)
B9 0.034(3) 0.065(4) 0.041(4) 0.013(3) -0.010(3) 0.003(3)
C9 0.035(3) 0.030(3) 0.036(3) -0.002(2) -0.006(2) 0.001(2)
C10 0.025(2) 0.030(3) 0.032(3) -0.002(2) -0.006(2) 0.0008(19)
B10 0.026(2) 0.055(3) 0.035(3) 0.013(4) -0.001(3) -0.002(2)
C11 0.026(2) 0.042(3) 0.034(3) -0.003(3) -0.002(2) -0.004(2)
C12 0.039(2) 0.035(3) 0.060(4) 0.012(3) 0.004(2) 0.001(2)
C13 0.047(3) 0.057(3) 0.055(4) -0.013(3) 0.008(3) 0.001(3)
C14 0.034(2) 0.059(3) 0.047(3) -0.001(3) -0.008(3) -0.016(3)
C15 0.051(3) 0.037(3) 0.043(4) 0.005(3) -0.001(3) -0.006(2)
C16 0.036(3) 0.037(3) 0.038(4) -0.005(3) 0.003(2) 0.003(2)
C17 0.052(3) 0.044(3) 0.028(3) -0.002(3) -0.002(2) 0.016(2)
C18 0.039(3) 0.037(3) 0.046(4) 0.008(2) 0.006(2) 0.001(2)
C19 0.033(3) 0.033(3) 0.052(4) -0.002(3) -0.001(2) -0.004(2)
C20 0.043(3) 0.078(4) 0.054(4) -0.011(3) -0.011(3) -0.003(3)
C21 0.042(3) 0.087(4) 0.083(4) -0.027(5) -0.017(3) -0.006(3)
C22 0.041(3) 0.067(4) 0.113(6) -0.007(4) 0.009(4) -0.021(3)
C23 0.057(4) 0.099(5) 0.099(6) 0.035(4) 0.006(4) -0.019(4)
C24 0.043(3) 0.100(5) 0.077(5) 0.035(4) -0.006(3) -0.018(3)
C25 0.036(3) 0.036(2) 0.044(3) -0.001(2) -0.001(2) 0.009(2)
C26 0.025(2) 0.042(3) 0.031(3) -0.001(2) -0.001(2) -0.001(2)
C27 0.056(3) 0.049(3) 0.060(4) -0.003(3) 0.009(2) 0.003(2)

loop_
_atom_type_symbol
_atom_type_description
_atom_type_scat_dispersion_real
_atom_type_scat_dispersion_imag
_atom_type_scat_source
C C 0.0033 0.0016 'International Tables Vol C Tables 4.2.6.8 and 6.1.1.4'
H H 0.0000 0.0000 'International Tables Vol C Tables 4.2.6.8 and 6.1.1.4'
B B 0.0013 0.0007 'International Tables Vol C Tables 4.2.6.8 and 6.1.1.4'
Pt Pt -1.7033 8.3905 'International Tables Vol C Tables 4.2.6.8 and 6.1.1.4'
Br Br -0.2901 2.4595 'International Tables Vol C Tables 4.2.6.8 and 6.1.1.4'
N N 0.0061 0.0033 'International Tables Vol C Tables 4.2.6.8 and 6.1.1.4'

loop_
_geom_angle_atom_site_label_1
_geom_angle_atom_site_label_2
_geom_angle_atom_site_label_3
_geom_angle
_geom_angle_site_symmetry_1
_geom_angle_site_symmetry_3
_geom_angle_publ_flag
C17 Pt1 B6 94.64(17) . . ?
C17 Pt1 N2 178.84(14) . . ?
B6 Pt1 N2 85.59(15) . . ?
C17 Pt1 N1 100.24(16) . . ?
B6 Pt1 N1 165.08(15) . . ?
N2 Pt1 N1 79.56(14) . . ?
C1 N1 C5 117.7(4) . . ?
C1 N1 Pt1 129.3(3) . . ?
C5 N1 Pt1 112.8(3) . . ?
N1 C1 C2 124.0(4) . . ?
N1 C1 H1A 118.0 . . ?
C2 C1 H1A 118.0 . . ?
B10 B1 B9 59.9(3) . . ?
B10 B1 B2 60.1(3) . . ?
B9 B1 B2 107.7(4) . . ?
B10 B1 B3 107.0(4) . . ?
B9 B1 B3 59.5(3) . . ?
B2 B1 B3 106.7(4) . . ?
B10 B1 B4 107.6(4) . . ?
B9 B1 B4 107.5(4) . . ?
B2 B1 B4 59.6(3) . . ?
B3 B1 B4 59.5(3) . . ?
B10 B1 H1 121.9 . . ?
B9 B1 H1 121.9 . . ?
B2 B1 H1 122.1 . . ?
B3 B1 H1 122.7 . . ?
B4 B1 H1 122.1 . . ?
C10 N2 C6 121.3(3) . . ?
C10 N2 Pt1 122.6(3) . . ?
C6 N2 Pt1 116.0(3) . . ?
C26 B2 B8 58.6(3) . . ?
C26 B2 B10 59.2(3) . . ?
B8 B2 B10 107.8(3) . . ?
C26 B2 B4 105.8(4) . . ?
B8 B2 B4 60.8(3) . . ?
B10 B2 B4 107.7(3) . . ?
C26 B2 B1 105.6(4) . . ?
B8 B2 B1 108.9(4) . . ?
B10 B2 B1 59.3(3) . . ?
B4 B2 B1 60.4(3) . . ?
C26 B2 H2 124.1 . . ?
B8 B2 H2 121.2 . . ?
B10 B2 H2 122.0 . . ?
B4 B2 H2 121.8 . . ?
B1 B2 H2 121.9 . . ?
C3 C2 C1 117.5(5) . . ?
C3 C2 H2A 121.2 . . ?
C1 C2 H2A 121.2 . . ?
C2 C3 C4 120.9(5) . . ?
C2 C3 H3A 119.5 . . ?
C4 C3 H3A 119.5 . . ?
B7 B3 B9 61.5(3) . . ?
B7 B3 B4 108.2(4) . . ?
B9 B3 B4 108.4(4) . . ?
B7 B3 B5 59.3(3) . . ?
B9 B3 B5 109.0(4) . . ?
B4 B3 B5 60.7(3) . . ?
B7 B3 B1 109.0(4) . . ?
B9 B3 B1 59.8(3) . . ?
B4 B3 B1 60.3(3) . . ?
B5 B3 B1 109.1(4) . . ?
B7 B3 H3 121.3 . . ?
B9 B3 H3 121.1 . . ?
B4 B3 H3 121.5 . . ?
B5 B3 H3 121.3 . . ?
B1 B3 H3 121.2 . . ?
B2 B4 B3 107.7(4) . . ?
B2 B4 B8 59.2(3) . . ?
B3 B4 B8 107.2(4) . . ?
B2 B4 B1 60.0(3) . . ?
B3 B4 B1 60.3(3) . . ?
B8 B4 B1 107.3(4) . . ?
B2 B4 B5 107.7(4) . . ?
B3 B4 B5 59.9(3) . . ?
B8 B4 B5 60.0(3) . . ?
B1 B4 B5 108.4(4) . . ?
B2 B4 H4 122.1 . . ?
B3 B4 H4 121.9 . . ?
B8 B4 H4 122.5 . . ?
B1 B4 H4 121.6 . . ?
B5 B4 H4 121.5 . . ?
C3 C4 C5 118.4(5) . . ?
C3 C4 H4A 120.8 . . ?
C5 C4 H4A 120.8 . . ?
N1 C5 C4 121.4(4) . . ?
N1 C5 C6 115.1(4) . . ?
C4 C5 C6 123.4(4) . . ?
B7 B5 B3 59.9(3) . . ?
B7 B5 B8 107.1(3) . . ?
B3 B5 B8 106.6(4) . . ?
B7 B5 B4 107.6(4) . . ?
B3 B5 B4 59.4(3) . . ?
B8 B5 B4 59.7(3) . . ?
B7 B5 B6 61.0(3) . . ?
B3 B5 B6 110.6(3) . . ?
B8 B5 B6 61.6(3) . . ?
B4 B5 B6 111.4(3) . . ?
B7 B5 H5 122.3 . . ?
B3 B5 H5 121.9 . . ?
B8 B5 H5 122.6 . . ?
B4 B5 H5 121.2 . . ?
B6 B5 H5 118.6 . . ?
B7 B6 B5 58.0(3) . . ?
B7 B6 C25 56.4(2) . . ?
B5 B6 C25 99.7(3) . . ?
B7 B6 C26 99.1(3) . . ?
B5 B6 C26 99.4(3) . . ?
C25 B6 C26 54.3(2) . . ?
B7 B6 B8 102.6(4) . . ?
B5 B6 B8 58.6(3) . . ?
C25 B6 B8 97.8(3) . . ?
C26 B6 B8 54.8(2) . . ?
B7 B6 Pt1 136.1(3) . . ?
B5 B6 Pt1 142.4(3) . . ?
C25 B6 Pt1 116.6(3) . . ?
C26 B6 Pt1 109.1(3) . . ?
B8 B6 Pt1 121.0(3) . . ?
N2 C6 C7 120.3(4) . . ?
N2 C6 C5 116.1(4) . . ?
C7 C6 C5 123.6(4) . . ?
C25 B7 B5 106.1(3) . . ?
C25 B7 B3 104.5(4) . . ?
B5 B7 B3 60.8(3) . . ?
C25 B7 B9 58.2(3) . . ?
B5 B7 B9 108.5(4) . . ?
B3 B7 B9 59.3(3) . . ?
C25 B7 B6 62.0(2) . . ?
B5 B7 B6 61.1(3) . . ?
B3 B7 B6 111.4(4) . . ?
B9 B7 B6 111.8(3) . . ?
C25 B7 H7 124.3 . . ?
B5 B7 H7 121.9 . . ?
B3 B7 H7 122.0 . . ?
B9 B7 H7 121.2 . . ?
B6 B7 H7 117.8 . . ?
C8 C7 C6 118.9(4) . . ?
C8 C7 H7A 120.5 . . ?
C6 C7 H7A 120.5 . . ?
C7 C8 C9 122.5(4) . . ?
C7 C8 H8A 118.8 . . ?
C9 C8 H8A 118.8 . . ?
C26 B8 B2 59.2(3) . . ?
C26 B8 B4 105.7(4) . . ?
B2 B8 B4 60.0(3) . . ?
C26 B8 B5 106.1(3) . . ?
B2 B8 B5 108.7(4) . . ?
B4 B8 B5 60.3(3) . . ?
C26 B8 B6 62.5(2) . . ?
B2 B8 B6 112.6(3) . . ?
B4 B8 B6 110.3(3) . . ?
B5 B8 B6 59.7(3) . . ?
C26 B8 H8 123.3 . . ?
B2 B8 H8 120.2 . . ?
B4 B8 H8 122.0 . . ?
B5 B8 H8 122.7 . . ?
B6 B8 H8 118.4 . . ?
C25 B9 B10 59.4(3) . . ?
C25 B9 B3 104.4(4) . . ?
B10 B9 B3 107.7(4) . . ?
C25 B9 B1 105.6(3) . . ?
B10 B9 B1 59.6(3) . . ?
B3 B9 B1 60.7(3) . . ?
C25 B9 B7 58.2(3) . . ?
B10 B9 B7 107.5(4) . . ?
B3 B9 B7 59.3(3) . . ?
B1 B9 B7 108.0(4) . . ?
C25 B9 H9 124.4 . . ?
B10 B9 H9 121.7 . . ?
B3 B9 H9 122.6 . . ?
B1 B9 H9 121.8 . . ?
B7 B9 H9 122.1 . . ?
C8 C9 C10 115.9(4) . . ?
C8 C9 C11 116.8(4) . . ?
C10 C9 C11 127.2(4) . . ?
N2 C10 C9 121.1(4) . . ?
N2 C10 C26 114.0(3) . . ?
C9 C10 C26 124.9(4) . . ?
C26 B10 C25 58.0(2) . . ?
C26 B10 B1 106.1(3) . . ?
C25 B10 B1 105.9(3) . . ?
C26 B10 B9 106.0(3) . . ?
C25 B10 B9 58.9(2) . . ?
B1 B10 B9 60.5(3) . . ?
C26 B10 B2 58.6(3) . . ?
C25 B10 B2 105.2(3) . . ?
B1 B10 B2 60.6(3) . . ?
B9 B10 B2 108.6(4) . . ?
C26 B10 H10 123.7 . . ?
C25 B10 H10 124.0 . . ?
B1 B10 H10 122.1 . . ?
B9 B10 H10 121.6 . . ?
B2 B10 H10 122.0 . . ?
C12 C11 C16 119.3(4) . . ?
C12 C11 C9 118.8(4) . . ?
C16 C11 C9 121.7(4) . . ?
C11 C12 C13 120.5(4) . . ?
C11 C12 H12A 119.8 . . ?
C13 C12 H12A 119.8 . . ?
C12 C13 C14 119.4(4) . . ?
C12 C13 H13A 120.3 . . ?
C14 C13 H13A 120.3 . . ?
C15 C14 C13 120.6(4) . . ?
C15 C14 Br1 120.4(4) . . ?
C13 C14 Br1 119.0(4) . . ?
C16 C15 C14 119.5(4) . . ?
C16 C15 H15A 120.2 . . ?
C14 C15 H15A 120.2 . . ?
C15 C16 C11 120.6(4) . . ?
C15 C16 H16A 119.7 . . ?
C11 C16 H16A 119.7 . . ?
C18 C17 Pt1 177.0(4) . . ?
C17 C18 C19 176.0(4) . . ?
C24 C19 C20 117.7(4) . . ?
C24 C19 C18 120.9(4) . . ?
C20 C19 C18 121.4(4) . . ?
C21 C20 C19 120.2(5) . . ?
C21 C20 H20A 119.9 . . ?
C19 C20 H20A 119.9 . . ?
C22 C21 C20 121.1(5) . . ?
C22 C21 H21A 119.4 . . ?
C20 C21 H21A 119.4 . . ?
C23 C22 C21 118.9(5) . . ?
C23 C22 H22A 120.5 . . ?
C21 C22 H22A 120.5 . . ?
C22 C23 C24 120.9(6) . . ?
C22 C23 H23A 119.6 . . ?
C24 C23 H23A 119.6 . . ?
C19 C24 C23 121.3(5) . . ?
C19 C24 H24A 119.4 . . ?
C23 C24 H24A 119.4 . . ?
C27 C25 C26 119.0(3) . . ?
C27 C25 B7 122.2(4) . . ?
C26 C25 B7 110.4(3) . . ?
C27 C25 B9 119.0(3) . . ?
C26 C25 B9 110.4(3) . . ?
B7 C25 B9 63.5(3) . . ?
C27 C25 B10 115.6(3) . . ?
C26 C25 B10 60.8(2) . . ?
B7 C25 B10 113.6(4) . . ?
B9 C25 B10 61.7(3) . . ?
C27 C25 B6 116.8(3) . . ?
C26 C25 B6 63.6(2) . . ?
B7 C25 B6 61.6(3) . . ?
B9 C25 B6 116.0(3) . . ?
B10 C25 B6 116.4(3) . . ?
C10 C26 C25 117.4(3) . . ?
C10 C26 B8 118.1(4) . . ?
C25 C26 B8 110.2(3) . . ?
C10 C26 B2 125.7(3) . . ?
C25 C26 B2 110.6(3) . . ?
B8 C26 B2 62.2(3) . . ?
C10 C26 B10 123.2(3) . . ?
C25 C26 B10 61.1(2) . . ?
B8 C26 B10 113.2(3) . . ?
B2 C26 B10 62.2(3) . . ?
C10 C26 B6 108.6(3) . . ?
C25 C26 B6 62.1(2) . . ?
B8 C26 B6 62.8(3) . . ?
B2 C26 B6 115.3(3) . . ?
B10 C26 B6 115.4(3) . . ?
C25 C27 H27A 109.5 . . ?
C25 C27 H27B 109.5 . . ?
H27A C27 H27B 109.5 . . ?
C25 C27 H27C 109.5 . . ?
H27A C27 H27C 109.5 . . ?
H27B C27 H27C 109.5 . . ?

loop_
_geom_bond_atom_site_label_1
_geom_bond_atom_site_label_2
_geom_bond_distance
_geom_bond_site_symmetry_2
_geom_bond_publ_flag
Pt1 C17 1.925(4) . ?
Pt1 B6 1.941(5) . ?
Pt1 N2 2.022(3) . ?
Pt1 N1 2.122(4) . ?
Br1 C14 1.882(5) . ?
N1 C1 1.338(5) . ?
N1 C5 1.366(5) . ?
C1 C2 1.377(6) . ?
C1 H1A 0.9300 . ?
B1 B10 1.747(7) . ?
B1 B9 1.762(7) . ?
B1 B2 1.769(7) . ?
B1 B3 1.778(7) . ?
B1 B4 1.778(8) . ?
B1 H1 1.1000 . ?
N2 C10 1.353(5) . ?
N2 C6 1.354(5) . ?
B2 C26 1.698(6) . ?
B2 B8 1.748(7) . ?
B2 B10 1.761(7) . ?
B2 B4 1.763(7) . ?
B2 H2 1.1000 . ?
C2 C3 1.369(5) . ?
C2 H2A 0.9300 . ?
C3 C4 1.381(6) . ?
C3 H3A 0.9300 . ?
B3 B7 1.756(7) . ?
B3 B9 1.756(8) . ?
B3 B4 1.763(7) . ?
B3 B5 1.773(7) . ?
B3 H3 1.1000 . ?
B4 B8 1.776(7) . ?
B4 B5 1.787(7) . ?
B4 H4 1.1000 . ?
C4 C5 1.391(6) . ?
C4 H4A 0.9300 . ?
C5 C6 1.473(6) . ?
B5 B7 1.745(7) . ?
B5 B8 1.782(6) . ?
B5 B6 1.802(7) . ?
B5 H5 1.1000 . ?
B6 B7 1.800(6) . ?
B6 C25 1.806(5) . ?
B6 C26 1.831(5) . ?
B6 B8 1.836(7) . ?
C6 C7 1.386(5) . ?
B7 C25 1.705(6) . ?
B7 B9 1.795(7) . ?
B7 H7 1.1000 . ?
C7 C8 1.360(6) . ?
C7 H7A 0.9300 . ?
C8 C9 1.406(5) . ?
C8 H8A 0.9300 . ?
B8 C26 1.686(6) . ?
B8 H8 1.1000 . ?
B9 C25 1.705(6) . ?
B9 B10 1.753(6) . ?
B9 H9 1.1000 . ?
C9 C10 1.411(5) . ?
C9 C11 1.488(5) . ?
C10 C26 1.510(5) . ?
B10 C26 1.709(6) . ?
B10 C25 1.714(6) . ?
B10 H10 1.1000 . ?
C11 C12 1.373(5) . ?
C11 C16 1.400(5) . ?
C12 C13 1.384(6) . ?
C12 H12A 0.9300 . ?
C13 C14 1.389(6) . ?
C13 H13A 0.9300 . ?
C14 C15 1.380(5) . ?
C15 C16 1.371(5) . ?
C15 H15A 0.9300 . ?
C16 H16A 0.9300 . ?
C17 C18 1.218(5) . ?
C18 C19 1.443(5) . ?
C19 C24 1.356(6) . ?
C19 C20 1.390(5) . ?
C20 C21 1.378(5) . ?
C20 H20A 0.9300 . ?
C21 C22 1.357(7) . ?
C21 H21A 0.9300 . ?
C22 C23 1.347(6) . ?
C22 H22A 0.9300 . ?
C23 C24 1.383(6) . ?
C23 H23A 0.9300 . ?
C24 H24A 0.9300 . ?
C25 C27 1.499(5) . ?
C25 C26 1.660(5) . ?
C27 H27A 0.9600 . ?
C27 H27B 0.9600 . ?
C27 H27C 0.9600 . ?
